data_2241375
loop_
_publ_author_name
'Semjonovs, Nikita'
'Rjabovs, Vitalijs'
'Stepanovs, Dmitrijs'
'Turks, Maris'

_publ_section_title
;
 Crystal structure of
 3-<i>O</i>-benzyl-4(<i>R</i>)-<i>C</i>-(1-benzyl-1<i>H</i>-1,2,3-triazol-4-yl)-1,2-<i>O</i>-isopropylidene-\a-<small>D</small>-erythrofuranose
;
_journal_coeditor_code SU5245
_journal_issue 12
_journal_name_full 'Acta Crystallographica Section E'
_journal_page_first 1542
_journal_page_last 1544
_journal_paper_doi 10.1107/S2056989015022434
_journal_volume 71
_journal_year 2015
_chemical_formula_iupac 'C23 H25 N3 O4'
_chemical_formula_moiety 'C23 H25 N3 O4'
_chemical_formula_sum 'C23 H25 N3 O4'
_chemical_formula_weight 407.46
_chemical_name_systematic
3-<i>O</i>-Benzyl-4(<i>R</i>)-<i>C</i>-(1-benzyl-1<i>H</i>-1,2,3-triazol-4-yl)-1,2-<i>O</i>-isopropylidene-\a-<i>D</i>-erythrofuranose
_space_group_IT_number 19
_symmetry_cell_setting orthorhombic
_symmetry_space_group_name_Hall 'P 2ac 2ab'
_symmetry_space_group_name_H-M 'P 21 21 21'
_atom_sites_solution_hydrogens geom
_atom_sites_solution_primary direct
_atom_sites_solution_secondary difmap
_audit_creation_method SHELXL-97
_cell_angle_alpha 90.00
_cell_angle_beta 90.00
_cell_angle_gamma 90.00
_cell_formula_units_Z 4
_cell_length_a 9.5276(2)
_cell_length_b 10.0030(2)
_cell_length_c 21.9495(7)
_cell_measurement_reflns_used 11742
_cell_measurement_temperature 173(2)
_cell_measurement_theta_max 30.034
_cell_measurement_theta_min 0.998
_cell_volume 2091.89(9)
_computing_cell_refinement
;
SCALEPACK (Otwinowski & Minor, 1997)
;
_computing_data_collection
;
KappaCCD Server Software (Nonius, 1997)
;
_computing_data_reduction
;
DENZO and SCALEPACK (Otwinowski & Minor, 1997)
;
_computing_molecular_graphics
;
ORTEP-3 for Windows (Farrugia, 2012)
;
_computing_publication_material
;
SHELXL97 (Sheldrick, 2008), PLATON (Spek, 2009) and
publCIF (Westrip, 2010)
;
_computing_structure_refinement
;
SHELXL97 (Sheldrick, 2008)
;
_computing_structure_solution
;
SIR2011 (Burla <i>et al.</i>,  2012)
;
_diffrn_ambient_temperature 173(2)
_diffrn_measured_fraction_theta_full 0.990
_diffrn_measured_fraction_theta_max 0.990
_diffrn_measurement_device_type 'Nonius KappaCCD'
_diffrn_measurement_method '\f and \w scan'
_diffrn_radiation_monochromator graphite
_diffrn_radiation_source 'fine-focus sealed tube'
_diffrn_radiation_type MoK\a
_diffrn_radiation_wavelength 0.71073
_diffrn_reflns_av_R_equivalents 0.0703
_diffrn_reflns_av_sigmaI/netI 0.0920
_diffrn_reflns_limit_h_max 13
_diffrn_reflns_limit_h_min -13
_diffrn_reflns_limit_k_max 14
_diffrn_reflns_limit_k_min -14
_diffrn_reflns_limit_l_max 30
_diffrn_reflns_limit_l_min -30
_diffrn_reflns_number 5878
_diffrn_reflns_theta_full 30.05
_diffrn_reflns_theta_max 30.05
_diffrn_reflns_theta_min 2.24
_exptl_absorpt_coefficient_mu 0.090
_exptl_absorpt_correction_type none
_exptl_crystal_colour colourless
_exptl_crystal_density_diffrn 1.294
_exptl_crystal_density_method 'not measured'
_exptl_crystal_description plate
_exptl_crystal_F_000 864
_exptl_crystal_size_max 0.31
_exptl_crystal_size_mid 0.17
_exptl_crystal_size_min 0.12
_refine_diff_density_max 0.189
_refine_diff_density_min -0.199
_refine_ls_abs_structure_details 'none; Friedel pairs merged'
_refine_ls_extinction_method none
_refine_ls_goodness_of_fit_ref 1.021
_refine_ls_hydrogen_treatment constr
_refine_ls_matrix_type full
_refine_ls_number_parameters 273
_refine_ls_number_reflns 3423
_refine_ls_number_restraints 0
_refine_ls_restrained_S_all 1.021
_refine_ls_R_factor_all 0.1217
_refine_ls_R_factor_gt 0.0534
_refine_ls_shift/su_max 0.000
_refine_ls_shift/su_mean 0.000
_refine_ls_structure_factor_coef Fsqd
_refine_ls_weighting_details 'calc w=1/[\s^2^(Fo^2^)+(0.0425P)^2^+0.0000P] where P=(Fo^2^+2Fc^2^)/3'
_refine_ls_weighting_scheme calc
_refine_ls_wR_factor_gt 0.0887
_refine_ls_wR_factor_ref 0.1060
_reflns_number_gt 1983
_reflns_number_total 3423
_reflns_threshold_expression I>2sigma(I)
_cod_data_source_file su5245sup1.cif
_cod_data_source_block I
_cod_database_code 2241375

loop_
_symmetry_equiv_pos_as_xyz
'x, y, z'
'-x+1/2, -y, z+1/2'
'x+1/2, -y+1/2, -z'
'-x, y+1/2, -z+1/2'

loop_
_atom_site_type_symbol
_atom_site_label
_atom_site_fract_x
_atom_site_fract_y
_atom_site_fract_z
_atom_site_U_iso_or_equiv
_atom_site_adp_type
_atom_site_calc_flag
_atom_site_refinement_flags
_atom_site_occupancy
_atom_site_symmetry_multiplicity
O O1 1.16295(19) 0.88874(17) 0.19794(8) 0.0303(4) Uani d . 1 1
C C1 1.2698(3) 0.9325(2) 0.23846(11) 0.0257(6) Uani d . 1 1
H H1 1.2802 1.0299 0.2367 0.031 Uiso calc R 1 1
C C2 1.2262(3) 0.8879(2) 0.30203(12) 0.0264(6) Uani d . 1 1
H H2 1.2484 0.9535 0.3338 0.032 Uiso calc R 1 1
C C3 1.0704(3) 0.8622(2) 0.29521(11) 0.0249(6) Uani d . 1 1
H H3 1.0190 0.9468 0.2983 0.030 Uiso calc R 1 1
C C4 1.0612(3) 0.8090(2) 0.23003(11) 0.0255(6) Uani d . 1 1
H H4 1.0914 0.7153 0.2295 0.031 Uiso calc R 1 1
C C5 0.9254(3) 0.8207(2) 0.19804(11) 0.0247(6) Uani d . 1 1
C C6 0.8620(3) 0.9299(3) 0.17250(11) 0.0281(7) Uani d . 1 1
H H6 0.8943 1.0176 0.1724 0.034 Uiso calc R 1 1
N N7 0.8440(3) 0.7120(2) 0.18755(10) 0.0330(6) Uani d . 1 1
N N8 0.7314(3) 0.7502(2) 0.15626(10) 0.0340(6) Uani d . 1 1
N N9 0.7435(2) 0.8834(2) 0.14768(9) 0.0281(5) Uani d . 1 1
C C10 0.6401(3) 0.9530(3) 0.11021(12) 0.0347(7) Uani d . 1 1
H H10A 0.6524 1.0487 0.1150 0.042 Uiso calc R 1 1
H H10B 0.5466 0.9304 0.1243 0.042 Uiso calc R 1 1
C C11 0.6530(3) 0.9172(2) 0.04351(12) 0.0278(6) Uani d . 1 1
C C12 0.7666(4) 0.9615(3) 0.00985(13) 0.0424(8) Uani d . 1 1
H H12 0.8340 1.0160 0.0278 0.051 Uiso calc R 1 1
C C13 0.7797(4) 0.9242(3) -0.05091(14) 0.0509(9) Uani d . 1 1
H H13 0.8563 0.9536 -0.0735 0.061 Uiso calc R 1 1
C C14 0.6808(4) 0.8446(3) -0.07767(14) 0.0507(9) Uani d . 1 1
H H14 0.6908 0.8191 -0.1182 0.061 Uiso calc R 1 1
C C15 0.5672(4) 0.8026(3) -0.04496(15) 0.0511(9) Uani d . 1 1
H H15 0.4987 0.7502 -0.0635 0.061 Uiso calc R 1 1
C C16 0.5537(3) 0.8380(3) 0.01595(14) 0.0402(8) Uani d . 1 1
H H16 0.4770 0.8078 0.0382 0.048 Uiso calc R 1 1
O O17 1.29867(19) 0.76405(16) 0.30941(8) 0.0286(5) Uani d . 1 1
C C18 1.4170(3) 0.7600(2) 0.26879(11) 0.0278(6) Uani d . 1 1
O O19 1.3983(2) 0.86916(16) 0.22727(8) 0.0308(5) Uani d . 1 1
C C20 1.5517(3) 0.7802(3) 0.30359(13) 0.0360(7) Uani d . 1 1
H H20A 1.5477 0.8636 0.3252 0.054 Uiso calc R 1 1
H H20B 1.6292 0.7816 0.2757 0.054 Uiso calc R 1 1
H H20C 1.5639 0.7084 0.3321 0.054 Uiso calc R 1 1
C C21 1.4123(3) 0.6299(2) 0.23368(12) 0.0364(7) Uani d . 1 1
H H21A 1.4858 0.6291 0.2038 0.055 Uiso calc R 1 1
H H21B 1.3230 0.6216 0.2137 0.055 Uiso calc R 1 1
H H21C 1.4250 0.5564 0.2613 0.055 Uiso calc R 1 1
O O3' 1.0121(2) 0.76803(16) 0.33605(8) 0.0283(4) Uani d . 1 1
C C4' 0.9967(4) 0.8185(3) 0.39562(13) 0.0497(9) Uani d . 1 1
H H4'1 0.9405 0.8992 0.3945 0.060 Uiso calc R 1 1
H H4'2 1.0883 0.8413 0.4119 0.060 Uiso calc R 1 1
C C5' 0.9281(3) 0.7180(2) 0.43610(12) 0.0303(7) Uani d . 1 1
C C6' 0.9439(4) 0.7281(3) 0.49853(14) 0.0446(8) Uani d . 1 1
H H6' 0.9965 0.7976 0.5150 0.054 Uiso calc R 1 1
C C7' 0.8820(4) 0.6357(3) 0.53642(13) 0.0495(9) Uani d . 1 1
H H7' 0.8924 0.6437 0.5784 0.059 Uiso calc R 1 1
C C8' 0.8054(4) 0.5322(3) 0.51301(15) 0.0500(9) Uani d . 1 1
H H8' 0.7648 0.4692 0.5388 0.060 Uiso calc R 1 1
C C9' 0.7889(4) 0.5223(3) 0.45101(15) 0.0480(9) Uani d . 1 1
H H9' 0.7360 0.4528 0.4348 0.058 Uiso calc R 1 1
C C10' 0.8498(3) 0.6139(3) 0.41277(12) 0.0360(7) Uani d . 1 1
H H10' 0.8383 0.6058 0.3709 0.043 Uiso calc R 1 1

loop_
_atom_site_aniso_label
_atom_site_aniso_U_11
_atom_site_aniso_U_22
_atom_site_aniso_U_33
_atom_site_aniso_U_12
_atom_site_aniso_U_13
_atom_site_aniso_U_23
O1 0.0293(11) 0.0383(10) 0.0232(9) -0.0053(9) -0.0004(9) 0.0065(8)
C1 0.0310(17) 0.0218(14) 0.0244(14) -0.0016(13) 0.0007(13) 0.0025(11)
C2 0.0315(16) 0.0208(13) 0.0267(14) 0.0026(12) -0.0007(13) -0.0005(11)
C3 0.0319(16) 0.0216(12) 0.0211(13) 0.0002(13) 0.0030(13) -0.0002(10)
C4 0.0318(17) 0.0212(13) 0.0235(13) 0.0007(13) 0.0046(13) 0.0038(10)
C5 0.0325(16) 0.0231(12) 0.0185(13) -0.0036(13) 0.0028(13) 0.0020(11)
C6 0.0304(17) 0.0298(14) 0.0242(14) -0.0049(13) -0.0024(13) -0.0029(11)
N7 0.0321(14) 0.0315(13) 0.0354(14) -0.0074(12) -0.0046(12) 0.0026(10)
N8 0.0346(14) 0.0320(13) 0.0354(13) -0.0103(12) 0.0012(12) 0.0013(11)
N9 0.0278(14) 0.0283(13) 0.0281(12) 0.0003(11) -0.0023(11) -0.0025(10)
C10 0.0305(17) 0.0389(15) 0.0347(16) 0.0069(15) -0.0020(14) -0.0042(13)
C11 0.0285(16) 0.0281(14) 0.0268(14) 0.0061(13) -0.0068(13) -0.0018(12)
C12 0.042(2) 0.0478(19) 0.0371(18) -0.0066(17) -0.0070(16) -0.0003(14)
C13 0.053(2) 0.061(2) 0.0384(19) 0.0017(19) 0.0041(18) 0.0066(17)
C14 0.071(3) 0.053(2) 0.0280(17) 0.0107(19) -0.0061(19) -0.0054(15)
C15 0.061(3) 0.0497(18) 0.043(2) -0.0042(19) -0.016(2) -0.0110(15)
C16 0.0359(19) 0.0394(17) 0.0452(19) -0.0010(15) -0.0034(17) -0.0013(14)
O17 0.0303(11) 0.0232(9) 0.0324(10) 0.0064(8) 0.0054(9) 0.0073(8)
C18 0.0317(16) 0.0252(13) 0.0266(14) 0.0049(13) 0.0040(13) 0.0039(11)
O19 0.0279(11) 0.0299(9) 0.0346(10) 0.0030(9) 0.0061(9) 0.0087(8)
C20 0.0371(18) 0.0359(16) 0.0350(16) 0.0024(14) -0.0021(15) 0.0045(13)
C21 0.0406(19) 0.0271(14) 0.0415(17) 0.0033(15) 0.0032(16) -0.0038(12)
O3' 0.0390(11) 0.0255(9) 0.0203(9) -0.0023(9) 0.0070(8) 0.0003(8)
C4' 0.080(3) 0.0394(17) 0.0298(17) -0.0144(19) 0.0176(18) -0.0088(13)
C5' 0.0356(18) 0.0296(14) 0.0258(15) -0.0002(14) 0.0070(13) -0.0038(11)
C6' 0.050(2) 0.0518(19) 0.0317(17) -0.0111(18) 0.0060(16) -0.0077(14)
C7' 0.060(2) 0.064(2) 0.0240(16) -0.003(2) 0.0109(17) 0.0030(15)
C8' 0.061(3) 0.0463(19) 0.043(2) -0.0046(18) 0.0200(18) 0.0107(15)
C9' 0.053(2) 0.0410(17) 0.050(2) -0.0119(17) 0.0146(19) -0.0063(16)
C10' 0.0406(18) 0.0404(17) 0.0270(15) -0.0024(16) 0.0031(14) -0.0011(13)

loop_
_atom_type_symbol
_atom_type_description
_atom_type_scat_dispersion_real
_atom_type_scat_dispersion_imag
_atom_type_scat_source
C C 0.0033 0.0016 'International Tables Vol C Tables 4.2.6.8 and 6.1.1.4'
H H 0.0000 0.0000 'International Tables Vol C Tables 4.2.6.8 and 6.1.1.4'
N N 0.0061 0.0033 'International Tables Vol C Tables 4.2.6.8 and 6.1.1.4'
O O 0.0106 0.0060 'International Tables Vol C Tables 4.2.6.8 and 6.1.1.4'

loop_
_geom_angle_atom_site_label_1
_geom_angle_atom_site_label_2
_geom_angle_atom_site_label_3
_geom_angle
C1 O1 C4 110.29(18)
O19 C1 O1 112.16(19)
O19 C1 C2 105.47(19)
O1 C1 C2 106.7(2)
O19 C1 H1 110.8
O1 C1 H1 110.8
C2 C1 H1 110.8
O17 C2 C3 109.7(2)
O17 C2 C1 103.1(2)
C3 C2 C1 103.1(2)
O17 C2 H2 113.3
C3 C2 H2 113.3
C1 C2 H2 113.3
O3' C3 C2 115.8(2)
O3' C3 C4 109.82(19)
C2 C3 C4 102.0(2)
O3' C3 H3 109.6
C2 C3 H3 109.6
C4 C3 H3 109.6
O1 C4 C5 108.25(19)
O1 C4 C3 103.10(19)
C5 C4 C3 117.9(2)
O1 C4 H4 109.1
C5 C4 H4 109.1
C3 C4 H4 109.1
N7 C5 C6 108.5(2)
N7 C5 C4 121.3(2)
C6 C5 C4 130.2(2)
N9 C6 C5 105.2(2)
N9 C6 H6 127.4
C5 C6 H6 127.4
N8 N7 C5 108.6(2)
N7 N8 N9 106.6(2)
C6 N9 N8 111.0(2)
C6 N9 C10 129.3(2)
N8 N9 C10 119.5(2)
N9 C10 C11 112.1(2)
N9 C10 H10A 109.2
C11 C10 H10A 109.2
N9 C10 H10B 109.2
C11 C10 H10B 109.2
H10A C10 H10B 107.9
C16 C11 C12 119.2(3)
C16 C11 C10 120.5(3)
C12 C11 C10 120.3(3)
C11 C12 C13 119.8(3)
C11 C12 H12 120.1
C13 C12 H12 120.1
C14 C13 C12 120.4(3)
C14 C13 H13 119.8
C12 C13 H13 119.8
C15 C14 C13 120.0(3)
C15 C14 H14 120.0
C13 C14 H14 120.0
C14 C15 C16 120.0(3)
C14 C15 H15 120.0
C16 C15 H15 120.0
C11 C16 C15 120.5(3)
C11 C16 H16 119.8
C15 C16 H16 119.8
C2 O17 C18 109.46(17)
O19 C18 O17 105.97(19)
O19 C18 C20 109.0(2)
O17 C18 C20 110.5(2)
O19 C18 C21 109.1(2)
O17 C18 C21 108.4(2)
C20 C18 C21 113.5(2)
C1 O19 C18 110.00(19)
C18 C20 H20A 109.5
C18 C20 H20B 109.5
H20A C20 H20B 109.5
C18 C20 H20C 109.5
H20A C20 H20C 109.5
H20B C20 H20C 109.5
C18 C21 H21A 109.5
C18 C21 H21B 109.5
H21A C21 H21B 109.5
C18 C21 H21C 109.5
H21A C21 H21C 109.5
H21B C21 H21C 109.5
C4' O3' C3 113.00(19)
O3' C4' C5' 110.9(2)
O3' C4' H4'1 109.5
C5' C4' H4'1 109.5
O3' C4' H4'2 109.5
C5' C4' H4'2 109.5
H4'1 C4' H4'2 108.0
C10' C5' C6' 118.8(3)
C10' C5' C4' 121.6(2)
C6' C5' C4' 119.5(3)
C7' C6' C5' 120.2(3)
C7' C6' H6' 119.9
C5' C6' H6' 119.9
C8' C7' C6' 120.7(3)
C8' C7' H7' 119.7
C6' C7' H7' 119.7
C7' C8' C9' 119.2(3)
C7' C8' H8' 120.4
C9' C8' H8' 120.4
C10' C9' C8' 120.7(3)
C10' C9' H9' 119.7
C8' C9' H9' 119.7
C9' C10' C5' 120.4(3)
C9' C10' H10' 119.8
C5' C10' H10' 119.8

loop_
_geom_bond_atom_site_label_1
_geom_bond_atom_site_label_2
_geom_bond_distance
O1 C1 1.421(3)
O1 C4 1.439(3)
C1 O19 1.400(3)
C1 C2 1.523(3)
C1 H1 0.9800
C2 O17 1.428(3)
C2 C3 1.514(4)
C2 H2 0.9800
C3 O3' 1.414(3)
C3 C4 1.529(3)
C3 H3 0.9800
C4 C5 1.477(4)
C4 H4 0.9800
C5 N7 1.355(3)
C5 C6 1.369(3)
C6 N9 1.337(3)
C6 H6 0.9300
N7 N8 1.330(3)
N8 N9 1.351(3)
N9 C10 1.460(3)
C10 C11 1.513(3)
C10 H10A 0.9700
C10 H10B 0.9700
C11 C16 1.374(4)
C11 C12 1.383(4)
C12 C13 1.391(4)
C12 H12 0.9300
C13 C14 1.366(4)
C13 H13 0.9300
C14 C15 1.365(5)
C14 H14 0.9300
C15 C16 1.389(4)
C15 H15 0.9300
C16 H16 0.9300
O17 C18 1.438(3)
C18 O19 1.433(3)
C18 C20 1.507(4)
C18 C21 1.513(3)
C20 H20A 0.9600
C20 H20B 0.9600
C20 H20C 0.9600
C21 H21A 0.9600
C21 H21B 0.9600
C21 H21C 0.9600
O3' C4' 1.409(3)
C4' C5' 1.492(4)
C4' H4'1 0.9700
C4' H4'2 0.9700
C5' C10' 1.379(4)
C5' C6' 1.382(4)
C6' C7' 1.376(4)
C6' H6' 0.9300
C7' C8' 1.367(4)
C7' H7' 0.9300
C8' C9' 1.373(4)
C8' H8' 0.9300
C9' C10' 1.371(4)
C9' H9' 0.9300
C10' H10' 0.9300

loop_
_geom_hbond_atom_site_label_D
_geom_hbond_atom_site_label_H
_geom_hbond_atom_site_label_A
_geom_hbond_site_symmetry_D
_geom_hbond_site_symmetry_H
_geom_hbond_site_symmetry_A
_geom_hbond_distance_DH
_geom_hbond_distance_HA
_geom_hbond_distance_DA
_geom_hbond_angle_DHA
_geom_hbond_publ_flag
C21 H21C O19 1_555 1_555 4_845 0.96 2.53 3.285(3) 136 yes

loop_
_geom_torsion_atom_site_label_1
_geom_torsion_atom_site_label_2
_geom_torsion_atom_site_label_3
_geom_torsion_atom_site_label_4
_geom_torsion
C4 O1 C1 O19 109.7(2)
C4 O1 C1 C2 -5.3(3)
O19 C1 C2 O17 -24.2(2)
O1 C1 C2 O17 95.2(2)
O19 C1 C2 C3 -138.4(2)
O1 C1 C2 C3 -19.0(3)
O17 C2 C3 O3' 44.2(3)
C1 C2 C3 O3' 153.50(19)
O17 C2 C3 C4 -75.0(2)
C1 C2 C3 C4 34.3(2)
C1 O1 C4 C5 152.8(2)
C1 O1 C4 C3 27.2(3)
O3' C3 C4 O1 -161.15(19)
C2 C3 C4 O1 -37.8(2)
O3' C3 C4 C5 79.7(3)
C2 C3 C4 C5 -156.9(2)
O1 C4 C5 N7 136.0(2)
C3 C4 C5 N7 -107.6(3)
O1 C4 C5 C6 -41.0(4)
C3 C4 C5 C6 75.3(3)
N7 C5 C6 N9 0.4(3)
C4 C5 C6 N9 177.7(2)
C6 C5 N7 N8 -0.1(3)
C4 C5 N7 N8 -177.7(2)
C5 N7 N8 N9 -0.3(3)
C5 C6 N9 N8 -0.5(3)
C5 C6 N9 C10 -174.5(2)
N7 N8 N9 C6 0.5(3)
N7 N8 N9 C10 175.2(2)
C6 N9 C10 C11 103.7(3)
N8 N9 C10 C11 -69.9(3)
N9 C10 C11 C16 108.0(3)
N9 C10 C11 C12 -70.7(3)
C16 C11 C12 C13 -0.8(4)
C10 C11 C12 C13 177.9(3)
C11 C12 C13 C14 0.3(5)
C12 C13 C14 C15 0.8(5)
C13 C14 C15 C16 -1.6(5)
C12 C11 C16 C15 0.1(4)
C10 C11 C16 C15 -178.6(3)
C14 C15 C16 C11 1.1(5)
C3 C2 O17 C18 131.7(2)
C1 C2 O17 C18 22.4(2)
C2 O17 C18 O19 -12.5(2)
C2 O17 C18 C20 105.5(2)
C2 O17 C18 C21 -129.5(2)
O1 C1 O19 C18 -98.2(2)
C2 C1 O19 C18 17.6(3)
O17 C18 O19 C1 -4.0(3)
C20 C18 O19 C1 -123.0(2)
C21 C18 O19 C1 112.5(2)
C2 C3 O3' C4' 74.5(3)
C4 C3 O3' C4' -170.7(3)
C3 O3' C4' C5' 177.0(2)
O3' C4' C5' C10' -20.4(4)
O3' C4' C5' C6' 159.0(3)
C10' C5' C6' C7' -0.2(5)
C4' C5' C6' C7' -179.6(3)
C5' C6' C7' C8' 0.6(5)
C6' C7' C8' C9' -0.9(5)
C7' C8' C9' C10' 0.8(5)
C8' C9' C10' C5' -0.3(5)
C6' C5' C10' C9' 0.0(5)
C4' C5' C10' C9' 179.4(3)

_cod_database_fobs_code 2241375
